data_7135924
loop_
_publ_author_name
'Banerjee, Hrishit'

_publ_section_title
;
 Dynamic correlation suppresses antiferromagnetism in heavily doped
 Fe-pnictide superconductor LaFeAsO1-xFx
;
_journal_name_full 'Chemical Communications'
_journal_paper_doi 10.1039/D6CC02568D
_journal_year 2026
_chemical_formula_structural LaFeAsO
_chemical_formula_sum 'As2 Fe2 La2 O2'
_space_group_IT_number 129
_space_group_name_Hall 'P 4ab 2ab -1ab'
_space_group_name_H-M_alt 'P 4/n m m :1'
_symmetry_Int_Tables_number 129
_symmetry_space_group_name_H-M 'P 4/n m m :1'
_cell_angle_alpha 90.00000000
_cell_angle_beta 90.00000000
_cell_angle_gamma 90.00000000
_cell_formula_units_Z 2
_cell_length_a 4.13263608
_cell_length_b 4.13263608
_cell_length_c 9.20857818
_cell_volume 157.270
_cod_data_source_file d6cc02568d1.cif
_cod_data_source_block LaFeAsO
_cod_original_cell_volume 157.27036902
_cod_original_sg_symbol_H-M P4/nmm
_cod_original_formula_sum 'La2 Fe2 As2 O2'
_cod_database_code 7135924

loop_
_symmetry_equiv_pos_site_id
_symmetry_equiv_pos_as_xyz
1 'x, y, z'
2 '-y+1/2, x+1/2, z'
3 '-x, -y, z'
4 'y+1/2, -x+1/2, z'
5 'x+1/2, -y+1/2, -z'
6 '-y, -x, -z'
7 '-x+1/2, y+1/2, -z'
8 'y, x, -z'
9 '-x+1/2, -y+1/2, -z'
10 'y, -x, -z'
11 'x+1/2, y+1/2, -z'
12 '-y, x, -z'
13 '-x, y, z'
14 'y+1/2, x+1/2, z'
15 'x, -y, z'
16 '-y+1/2, -x+1/2, z'

loop_
_atom_site_type_symbol
_atom_site_label
_atom_site_symmetry_multiplicity
_atom_site_fract_x
_atom_site_fract_y
_atom_site_fract_z
_atom_site_occupancy
La3+ La0 2 0.00000000 0.50000000 0.63044700 1
Fe2+ Fe1 2 0.00000000 0.00000000 0.00000000 1
As3- As2 2 0.00000000 0.50000000 0.17173800 1
O2- O3 2 0.00000000 0.00000000 0.50000000 1

loop_
_atom_type_symbol
_atom_type_oxidation_number
La3+ 3.0
Fe2+ 2.0
As3- -3.0
O2- -2.0
